data_7007668
loop_
_publ_author_name
'Barnes, Nicholas A.'
'Godfrey, Stephen M.'
'Halton, Ruth T. A.'
'Mushtaq, Imrana'
'Pritchard, Robin G.'

_publ_section_title
;
 The reaction of tertiary phosphines with (Ph2Se2I2)2--the influence of
 steric and electronic effects.
;
_journal_issue 40
_journal_name_full 'Dalton transactions (Cambridge, England : 2003)'
_journal_page_first 4795
_journal_page_last 4804
_journal_paper_doi 10.1039/b608453b
_journal_year 2006
_chemical_absolute_configuration unk
_chemical_compound_source 'synthesis as described'
_chemical_formula_moiety 'C19 H30 Cl2 I2 P2 Se2'
_chemical_formula_sum 'C19 H30 Cl2 I2 P2 Se2'
_chemical_formula_weight 802.99
_chemical_name_systematic
;
?
;
_space_group_IT_number 41
_symmetry_cell_setting orthorhombic
_symmetry_Int_Tables_number 41
_symmetry_space_group_name_Hall 'A 2 -2ab'
_symmetry_space_group_name_H-M 'A b a 2'
_atom_sites_solution_hydrogens geom
_atom_sites_solution_primary direct
_atom_sites_solution_secondary difmap
_audit_conform_dict_location ftp://ftp.iucr.org/pub/cif_core.dic
_audit_conform_dict_name cif_core.dic
_audit_conform_dict_version 2.3
_audit_creation_date 2005-07-03T12:24:18-00:00
_audit_creation_method 'WinGX routine CIF_UPDATE'
_cell_angle_alpha 90
_cell_angle_beta 90
_cell_angle_gamma 90
_cell_formula_units_Z 4
_cell_length_a 12.0129(3)
_cell_length_b 20.2339(4)
_cell_length_c 11.7239(2)
_cell_measurement_reflns_used 8440
_cell_measurement_temperature 150(2)
_cell_measurement_theta_max 27
_cell_measurement_theta_min 3
_cell_measurement_wavelength 0.71073
_cell_volume 2849.70(10)
_computing_cell_refinement 'HKL Scalepack (Otwinowski & Minor 1997)'
_computing_data_collection 'Collect (Nonius BV, 1997-2000)'
_computing_data_reduction 'HKL Denzo and Scalepack (Otwinowski & Minor 1997)'
_computing_molecular_graphics 'Ortep-3 for Windows (Farrugia, 1997)'
_computing_publication_material 'WinGX publication routines (Farrugia, 1999)'
_computing_structure_refinement 'SHELXL-97 (Sheldrick, 1997)'
_computing_structure_solution 'SHELXS-97 (Sheldrick, 1997)'
_diffrn_ambient_temperature 150(2)
_diffrn_detector 'CCD plate'
_diffrn_detector_area_resol_mean 9
_diffrn_measured_fraction_theta_full 0.957
_diffrn_measured_fraction_theta_max 0.957
_diffrn_measurement_device '95mm CCD camera on \k-goniostat'
_diffrn_measurement_device_type KappaCCD
_diffrn_measurement_method 'CCD rotation images, thick slices'
_diffrn_orient_matrix_type 'by Nonius Collect from scalepack cell'
_diffrn_orient_matrix_UB_11 0.546048E-1
_diffrn_orient_matrix_UB_12 -0.85857E-2
_diffrn_orient_matrix_UB_13 0.622934E-1
_diffrn_orient_matrix_UB_21 -0.654786E-1
_diffrn_orient_matrix_UB_22 -0.89862E-2
_diffrn_orient_matrix_UB_23 0.511547E-1
_diffrn_orient_matrix_UB_31 0.0025
_diffrn_orient_matrix_UB_32 -0.478338E-1
_diffrn_orient_matrix_UB_33 -0.207911E-1
_diffrn_radiation_monochromator graphite
_diffrn_radiation_probe x-ray
_diffrn_radiation_type MoK\a
_diffrn_radiation_wavelength 0.71073
_diffrn_reflns_av_R_equivalents 0.030
_diffrn_reflns_av_unetI/netI 0.0304
_diffrn_reflns_limit_h_max 13
_diffrn_reflns_limit_h_min -15
_diffrn_reflns_limit_k_max 22
_diffrn_reflns_limit_k_min -27
_diffrn_reflns_limit_l_max 16
_diffrn_reflns_limit_l_min -13
_diffrn_reflns_number 12242
_diffrn_reflns_reduction_process
;
Scaled and merged with SORTAV
R.H. Blessing, (1987) Cryst. Rev. 1, 3-58
R.H. Blessing, (1989) J. Appl. Cryst. 22, 396-397
;
_diffrn_reflns_theta_full 29.11
_diffrn_reflns_theta_max 29.11
_diffrn_reflns_theta_min 2.63
_diffrn_source 'Enraf Nonius FR590'
_exptl_absorpt_coefficient_mu 5.066
_exptl_absorpt_correction_T_max 0.7181
_exptl_absorpt_correction_T_min 0.4306
_exptl_absorpt_correction_type multi-scan
_exptl_absorpt_process_details
;
R.H. Blessing, Acta Cryst. (1995), A51, 33-38
;
_exptl_crystal_colour colourless
_exptl_crystal_density_diffrn 1.872
_exptl_crystal_density_method 'not measured'
_exptl_crystal_description plate
_exptl_crystal_F_000 1528
_exptl_crystal_size_max 0.2
_exptl_crystal_size_mid 0.13
_exptl_crystal_size_min 0.07
_refine_diff_density_max 0.506
_refine_diff_density_min -0.636
_refine_diff_density_rms 0.091
_refine_ls_abs_structure_details 'Flack H D (1983), Acta Cryst. A39, 876-881'
_refine_ls_abs_structure_Flack 0.599(9)
_refine_ls_extinction_coef 0.00105(6)
_refine_ls_extinction_expression Fc^*^=kFc[1+0.001xFc^2^\l^3^/sin(2\q)]^-1/4^
_refine_ls_extinction_method SHELXL
_refine_ls_goodness_of_fit_ref 1.074
_refine_ls_hydrogen_treatment mixed
_refine_ls_matrix_type full
_refine_ls_number_parameters 194
_refine_ls_number_reflns 3345
_refine_ls_number_restraints 1
_refine_ls_restrained_S_all 1.073
_refine_ls_R_factor_all 0.0259
_refine_ls_R_factor_gt 0.0233
_refine_ls_shift/su_max 0.006
_refine_ls_shift/su_mean 0.001
_refine_ls_structure_factor_coef Fsqd
_refine_ls_weighting_details 'calc w=1/[\s^2^(Fo^2^)+(0.0174P)^2^+3.5825P] where P=(Fo^2^+2Fc^2^)/3'
_refine_ls_weighting_scheme calc
_refine_ls_wR_factor_gt 0.0473
_refine_ls_wR_factor_ref 0.0481
_reflns_number_gt 3185
_reflns_number_total 3343
_reflns_threshold_expression >2sigma(I)
_cod_data_source_file b608453b.txt
_cod_data_source_block new
_cod_original_sg_symbol_Hall 'A 2 -2ac'
_cod_database_code 7007668

loop_
_symmetry_equiv_pos_as_xyz
'x, y, z'
'-x, -y, z'
'-x+1/2, y, z+1/2'
'x+1/2, -y, z+1/2'
'x, y+1/2, z+1/2'
'-x, -y+1/2, z+1/2'
'-x+1/2, y+1/2, z+1'
'x+1/2, -y+1/2, z+1'

loop_
_atom_site_label
_atom_site_type_symbol
_atom_site_fract_x
_atom_site_fract_y
_atom_site_fract_z
_atom_site_U_iso_or_equiv
_atom_site_adp_type
_atom_site_occupancy
_atom_site_symmetry_multiplicity
_atom_site_calc_flag
_atom_site_refinement_flags
_atom_site_disorder_assembly
_atom_site_disorder_group
C1 C 0.2996(3) 0.59273(16) 0.3490(3) 0.0234(7) Uani 1 1 d . . .
C2 C 0.2137(4) 0.55435(19) 0.3931(4) 0.0365(9) Uani 1 1 d . . .
C3 C 0.1942(4) 0.4927(2) 0.3444(5) 0.0533(13) Uani 1 1 d . . .
C4 C 0.2593(5) 0.4713(2) 0.2551(5) 0.0505(13) Uani 1 1 d . . .
C5 C 0.3426(4) 0.5094(2) 0.2117(4) 0.0398(11) Uani 1 1 d . . .
C6 C 0.3644(3) 0.57143(18) 0.2589(3) 0.0289(8) Uani 1 1 d . . .
C7 C 0.1306(3) 0.68786(19) 0.2292(3) 0.0275(7) Uani 1 1 d . . .
C8 C 0.3189(3) 0.7768(2) 0.1968(4) 0.0290(8) Uani 1 1 d . . .
C9 C 0.1574(3) 0.80161(19) 0.3759(3) 0.0269(8) Uani 1 1 d . . .
P1 P 0.23050(7) 0.73857(4) 0.29942(7) 0.01946(18) Uani 1 1 d . . .
Se1 Se 0.33177(3) 0.677664(16) 0.41818(3) 0.02595(9) Uani 1 1 d . . .
I1 I 0.447773(16) 0.839730(9) 0.52157(2) 0.02359(7) Uani 1 1 d . . .
C10 C 0.5379(9) 0.5051(6) 0.5111(16) 0.075(5) Uani 0.5 1 d P A 1
H10A H 0.619 0.4979 0.5193 0.09 Uiso 0.5 1 calc PR A 1
H10B H 0.523 0.5142 0.4295 0.09 Uiso 0.5 1 calc PR A 1
Cl1A Cl 0.5031(5) 0.5728(3) 0.5867(4) 0.0529(13) Uani 0.5 1 d P . 1
Cl1B Cl 0.4692(6) 0.4319(3) 0.5484(5) 0.0756(19) Uani 0.5 1 d P . 1
H2 H 0.168(4) 0.573(2) 0.453(4) 0.035(12) Uiso 1 1 d . . .
H3 H 0.144(4) 0.467(2) 0.386(4) 0.045(13) Uiso 1 1 d . . .
H4 H 0.242(5) 0.428(3) 0.235(5) 0.068(17) Uiso 1 1 d . . .
H5 H 0.388(4) 0.494(2) 0.152(4) 0.049(13) Uiso 1 1 d . . .
H6 H 0.421(5) 0.600(3) 0.229(4) 0.058(15) Uiso 1 1 d . . .
H7A H 0.085(4) 0.671(2) 0.290(5) 0.048(14) Uiso 1 1 d . . .
H7B H 0.091(4) 0.715(2) 0.179(4) 0.030(11) Uiso 1 1 d . . .
H7C H 0.168(3) 0.6532(18) 0.179(4) 0.023(10) Uiso 1 1 d . . .
H8A H 0.359(3) 0.744(2) 0.160(4) 0.032(11) Uiso 1 1 d . . .
H8B H 0.364(4) 0.806(3) 0.240(4) 0.045(13) Uiso 1 1 d . . .
H9A H 0.102(4) 0.779(2) 0.426(4) 0.041(11) Uiso 1 1 d . . .
H9B H 0.218(4) 0.8295(18) 0.418(4) 0.033(11) Uiso 1 1 d . . .
H9C H 0.113(4) 0.823(2) 0.322(4) 0.032(11) Uiso 1 1 d . . .
H8C H 0.267(5) 0.802(3) 0.146(5) 0.072(17) Uiso 1 1 d . . .

loop_
_atom_site_aniso_label
_atom_site_aniso_U_11
_atom_site_aniso_U_22
_atom_site_aniso_U_33
_atom_site_aniso_U_23
_atom_site_aniso_U_13
_atom_site_aniso_U_12
C1 0.0257(18) 0.0205(15) 0.0238(18) 0.0006(13) -0.0013(14) 0.0021(13)
C2 0.036(2) 0.0317(19) 0.042(3) 0.0118(16) 0.0063(18) -0.0012(17)
C3 0.051(3) 0.033(2) 0.076(4) 0.015(2) -0.005(3) -0.019(2)
C4 0.060(3) 0.0230(18) 0.068(4) -0.007(2) -0.021(3) 0.003(2)
C5 0.052(3) 0.031(2) 0.036(3) -0.0111(17) -0.0069(19) 0.009(2)
C6 0.033(2) 0.0269(19) 0.027(2) -0.0006(14) -0.0018(15) 0.0046(15)
C7 0.028(2) 0.0324(19) 0.0224(19) 0.0031(15) -0.0045(15) -0.0001(16)
C8 0.026(2) 0.038(2) 0.0233(18) 0.0048(16) 0.0032(16) 0.0024(17)
C9 0.0254(19) 0.0299(18) 0.0253(19) -0.0024(15) 0.0006(16) 0.0034(16)
P1 0.0180(4) 0.0229(4) 0.0175(4) 0.0006(3) 0.0002(3) 0.0006(3)
Se1 0.03182(19) 0.02361(15) 0.02242(17) -0.00123(15) -0.00816(15) 0.00506(14)
I1 0.02394(11) 0.02324(10) 0.02357(11) -0.00012(11) 0.00043(10) -0.00165(8)
C10 0.097(10) 0.045(5) 0.083(9) -0.016(8) 0.043(8) 0.020(8)
Cl1A 0.066(3) 0.0430(16) 0.049(2) -0.0130(17) -0.0142(17) 0.0298(18)
Cl1B 0.084(4) 0.055(3) 0.088(5) -0.021(3) 0.032(3) -0.009(2)

loop_
_atom_type_symbol
_atom_type_description
_atom_type_scat_dispersion_real
_atom_type_scat_dispersion_imag
_atom_type_scat_source
C C 0.0033 0.0016 'International Tables Vol C Tables 4.2.6.8 and 6.1.1.4'
H H 0 0 'International Tables Vol C Tables 4.2.6.8 and 6.1.1.4'
P P 0.1023 0.0942 'International Tables Vol C Tables 4.2.6.8 and 6.1.1.4'
Se Se -0.0929 2.2259 'International Tables Vol C Tables 4.2.6.8 and 6.1.1.4'
I I -0.4742 1.8119 'International Tables Vol C Tables 4.2.6.8 and 6.1.1.4'
Cl Cl 0.1484 0.1585 'International Tables Vol C Tables 4.2.6.8 and 6.1.1.4'

loop_
_geom_angle_atom_site_label_1
_geom_angle_atom_site_label_2
_geom_angle_atom_site_label_3
_geom_angle
_geom_angle_site_symmetry_1
_geom_angle_site_symmetry_3
_geom_angle_publ_flag
C6 C1 C2 121.9(3) . . ?
C6 C1 Se1 118.9(3) . . ?
C2 C1 Se1 119.1(3) . . ?
C1 C2 C3 118.2(4) . . ?
C1 C2 H2 119(2) . . ?
C3 C2 H2 123(3) . . ?
C4 C3 C2 119.9(5) . . ?
C4 C3 H3 126(3) . . ?
C2 C3 H3 113(3) . . ?
C5 C4 C3 121.5(4) . . ?
C5 C4 H4 127(4) . . ?
C3 C4 H4 111(4) . . ?
C4 C5 C6 120.0(4) . . ?
C4 C5 H5 121(3) . . ?
C6 C5 H5 119(3) . . ?
C1 C6 C5 118.5(4) . . ?
C1 C6 H6 119(3) . . ?
C5 C6 H6 122(3) . . ?
P1 C7 H7A 104(3) . . ?
P1 C7 H7B 107(3) . . ?
H7A C7 H7B 113(4) . . ?
P1 C7 H7C 111(2) . . ?
H7A C7 H7C 116(4) . . ?
H7B C7 H7C 105(4) . . ?
P1 C8 H8A 109(3) . . ?
P1 C8 H8B 104(3) . . ?
H8A C8 H8B 113(4) . . ?
P1 C8 H8C 105(3) . . ?
H8A C8 H8C 115(4) . . ?
H8B C8 H8C 111(4) . . ?
P1 C9 H9A 107(2) . . ?
P1 C9 H9B 106(2) . . ?
H9A C9 H9B 116(4) . . ?
P1 C9 H9C 106(3) . . ?
H9A C9 H9C 103(4) . . ?
H9B C9 H9C 118(3) . . ?
C7 P1 C8 109.9(2) . . ?
C7 P1 C9 108.16(19) . . ?
C8 P1 C9 108.75(19) . . ?
C7 P1 Se1 109.82(13) . . ?
C8 P1 Se1 109.72(14) . . ?
C9 P1 Se1 110.50(14) . . ?
C1 Se1 P1 96.90(10) . . ?
Cl1A C10 Cl1B 116.0(9) . . ?
Cl1A C10 H10A 108.3 . . ?
Cl1B C10 H10A 108.3 . . ?
Cl1A C10 H10B 108.3 . . ?
Cl1B C10 H10B 108.3 . . ?
H10A C10 H10B 107.4 . . ?
Cl1B Cl1A C10 45.6(13) 2_665 . ?
Cl1B Cl1A C10 68.8(14) 2_665 2_665 ?
C10 Cl1A C10 29.8(8) . 2_665 ?
Cl1A Cl1B C10 116.9(16) 2_665 2_665 ?
Cl1A Cl1B C10 93.7(16) 2_665 . ?
C10 Cl1B C10 31.8(9) 2_665 . ?

loop_
_geom_bond_atom_site_label_1
_geom_bond_atom_site_label_2
_geom_bond_distance
_geom_bond_site_symmetry_2
_geom_bond_publ_flag
C1 C6 1.382(5) . ?
C1 C2 1.391(5) . ?
C1 Se1 1.939(3) . ?
C2 C3 1.392(6) . ?
C2 H2 0.97(5) . ?
C3 C4 1.377(8) . ?
C3 H3 0.93(5) . ?
C4 C5 1.363(8) . ?
C4 H4 0.92(5) . ?
C5 C6 1.396(5) . ?
C5 H5 0.95(5) . ?
C6 H6 0.97(6) . ?
C7 P1 1.781(4) . ?
C7 H7A 0.96(6) . ?
C7 H7B 0.94(4) . ?
C7 H7C 1.02(4) . ?
C8 P1 1.781(4) . ?
C8 H8A 0.92(4) . ?
C8 H8B 0.95(5) . ?
C8 H8C 1.01(6) . ?
C9 P1 1.789(4) . ?
C9 H9A 1.00(5) . ?
C9 H9B 1.05(5) . ?
C9 H9C 0.93(5) . ?
P1 Se1 2.2220(9) . ?
C10 Cl1A 1.683(13) . ?
C10 Cl1B 1.751(15) . ?
C10 H10A 0.99 . ?
C10 H10B 0.99 . ?
Cl1A Cl1B 0.567(7) 2_665 ?
Cl1A C10 1.874(16) 2_665 ?
Cl1B Cl1A 0.567(7) 2_665 ?
Cl1B C10 1.349(14) 2_665 ?

loop_
_geom_torsion_atom_site_label_1
_geom_torsion_atom_site_label_2
_geom_torsion_atom_site_label_3
_geom_torsion_atom_site_label_4
_geom_torsion
_geom_torsion_site_symmetry_1
_geom_torsion_site_symmetry_2
_geom_torsion_site_symmetry_3
_geom_torsion_site_symmetry_4
_geom_torsion_publ_flag
C6 C1 C2 C3 0.3(6) . . . . ?
Se1 C1 C2 C3 -178.1(3) . . . . ?
C1 C2 C3 C4 0.1(7) . . . . ?
C2 C3 C4 C5 -0.7(8) . . . . ?
C3 C4 C5 C6 0.9(8) . . . . ?
C2 C1 C6 C5 -0.1(6) . . . . ?
Se1 C1 C6 C5 178.3(3) . . . . ?
C4 C5 C6 C1 -0.5(6) . . . . ?
C6 C1 Se1 P1 86.4(3) . . . . ?
C2 C1 Se1 P1 -95.2(3) . . . . ?
C7 P1 Se1 C1 19.73(18) . . . . ?
C8 P1 Se1 C1 -101.13(19) . . . . ?
C9 P1 Se1 C1 138.96(18) . . . . ?
Cl1B C10 Cl1A Cl1B -175(2) . . . 2_665 ?
Cl1B C10 Cl1A C10 -41.3(10) . . . 2_665 ?
Cl1A C10 Cl1B Cl1A -79.5(17) . . . 2_665 ?
Cl1A C10 Cl1B C10 59.8(17) . . . 2_665 ?
